data_7247469
loop_
_publ_author_name
'Por\;eba, Tomasz'
'\'Swi\;atkowski, Marcin'
'Confalonieri, Giorgia'

_publ_section_title
;
 Melting pseudosymmetry and thermal expansion in 3-benzoylpropionic acid
;
_journal_issue 42
_journal_name_full CrystEngComm
_journal_page_first 5932
_journal_page_last 5941
_journal_paper_doi 10.1039/D3CE00940H
_journal_volume 25
_journal_year 2023
_chemical_formula_moiety 'C10 H10 O3'
_chemical_formula_sum 'C10 H10 O3'
_chemical_formula_weight 178.18
_chemical_name_common '3-benzoylpropionic acid'
_chemical_name_systematic '3-benzoylpropionic acid'
_space_group_crystal_system monoclinic
_space_group_IT_number 14
_space_group_name_Hall '-P 2yn'
_space_group_name_H-M_alt 'P 1 21/n 1'
_atom_sites_solution_hydrogens difmap
_atom_sites_solution_primary dual
_audit_creation_date 2023-06-07
_audit_creation_method
;
Olex2 1.5
(compiled 2023.03.06 svn.rbb2c1857 for OlexSys, GUI svn.r6748)
;
_audit_update_record
;
2023-07-20 deposited with the CCDC.	2023-10-04 downloaded from the CCDC.
;
_cell_angle_alpha 90
_cell_angle_beta 111.569(4)
_cell_angle_gamma 90
_cell_formula_units_Z 4
_cell_length_a 12.8223(5)
_cell_length_b 5.2450(2)
_cell_length_c 14.5064(5)
_cell_measurement_reflns_used 5056
_cell_measurement_temperature 290.00(10)
_cell_measurement_theta_max 78.4640
_cell_measurement_theta_min 3.9310
_cell_volume 907.28(6)
_computing_cell_refinement 'CrysAlisPro 1.171.42.68a (Rigaku OD, 2022)'
_computing_data_collection 'CrysAlisPro 1.171.42.68a (Rigaku OD, 2022)'
_computing_data_reduction 'CrysAlisPro 1.171.42.68a (Rigaku OD, 2022)'
_computing_molecular_graphics 'Olex2 1.5 (Dolomanov et al., 2009)'
_computing_publication_material 'Olex2 1.5 (Dolomanov et al., 2009)'
_computing_structure_refinement 'SHELXL 2017/1 (Sheldrick, 2015)'
_computing_structure_solution 'SHELXT 2014/5 (Sheldrick, 2014)'
_diffrn_ambient_environment air
_diffrn_ambient_temperature 290.00(10)
_diffrn_detector 'Hybrid Pixel Array Detector'
_diffrn_detector_area_resol_mean 5.8140
_diffrn_detector_type 'Pilatus 300K'
_diffrn_measured_fraction_theta_full 0.999
_diffrn_measured_fraction_theta_max 0.954
_diffrn_measurement_details
;
List of Runs (angles in degrees, time in seconds):

  # Type    Start    End  Width  t~exp~   \w     \q     \k     \f   Frames
#--------------------------------------------------------------------------
  1  \w    -26.00  27.00   0.50    0.50    --  -49.12  19.00 -60.00  106
  2  \w   -120.00 -41.00   0.50    0.50    --  -49.12-178.00 -90.00  158
  3  \w    -26.00  27.00   0.50    0.50    --  -49.12  19.00 -30.00  106
  4  \w    -26.00  27.00   0.50    0.50    --  -49.12  19.00   0.00  106
  5  \w    -23.00 121.00   0.50    0.50    --   49.12   0.00 -90.00  288
  6  \w     62.00 120.00   0.50    0.50    --   49.12 178.00 -30.00  116
  7  \w    -43.00 -13.00   0.50    2.50    --  -88.50  38.00 -60.00   60
  8  \w    -43.00 -13.00   0.50    2.50    --  -88.50  38.00 -30.00   60
  9  \w    -43.00 -13.00   0.50    2.50    --  -88.50  38.00   0.00   60
 10  \w    -43.00 -13.00   0.50    2.50    --  -88.50  38.00  30.00   60
 11  \w    -43.00 -13.00   0.50    2.50    --  -88.50  38.00 150.00   60
 12  \w   -160.00 -73.00   0.50    2.50    --  -88.50 -57.00-150.00  174
 13  \w     38.00  66.00   0.50    2.50    --  110.00 -57.00 -90.00   56
 14  \w     97.00 178.00   0.50    2.50    --  110.00  19.00 150.00  162
 15  \w     38.00  66.00   0.50    2.50    --  110.00 -57.00 -30.00   56
 16  \w     98.00 178.00   0.50    2.50    --  110.00  38.00  30.00  160
 17  \w     38.00  66.00   0.50    2.50    --  110.00 -57.00 150.00   56
 18  \w     38.00  66.00   0.50    2.50    --  110.00 -57.00 -60.00   56
 19  \w     45.00 105.00   0.50    2.50    --  110.00 -77.00  90.00  120
 20  \w     38.00  66.00   0.50    2.50    --  110.00 -57.00   0.00   56
 21  \w     97.00 178.00   0.50    2.50    --  110.00  19.00  90.00  162
 22  \w     38.00  66.00   0.50    2.50    --  110.00 -57.00 120.00   56
 23  \w   -114.00 -25.00   0.50    0.50    --  -49.12 -77.00 -30.00  178
 24  \w     26.00 114.00   0.50    0.50    --   49.12  77.00-120.00  176
 25  \w     26.00 114.00   0.50    0.50    --   49.12  77.00  60.00  176
 26  \w     62.00 120.00   0.50    0.50    --   49.12 178.00-150.00  116
 27  \w     37.00 125.00   0.50    0.50    --   49.12  19.00  30.00  176
;
_diffrn_measurement_device 'four-circle diffractometer'
_diffrn_measurement_device_type 'XtaLAB Synergy, Dualflex, Pilatus 300K'
_diffrn_measurement_method '\w scans'
_diffrn_orient_matrix_type 'CrysAlisPro convention (1999,Acta A55,543-557)'
_diffrn_orient_matrix_UB_11 0.0562726000
_diffrn_orient_matrix_UB_12 -0.1801358000
_diffrn_orient_matrix_UB_13 0.0882237000
_diffrn_orient_matrix_UB_21 0.1139880000
_diffrn_orient_matrix_UB_22 0.0422263000
_diffrn_orient_matrix_UB_23 -0.0106385000
_diffrn_orient_matrix_UB_31 0.0233964000
_diffrn_orient_matrix_UB_32 0.2280280000
_diffrn_orient_matrix_UB_33 0.0716997000
_diffrn_radiation_monochromator mirror
_diffrn_radiation_probe x-ray
_diffrn_radiation_type 'Cu K\a'
_diffrn_radiation_wavelength 1.54184
_diffrn_reflns_av_R_equivalents 0.0275
_diffrn_reflns_av_unetI/netI 0.0231
_diffrn_reflns_Laue_measured_fraction_full 0.999
_diffrn_reflns_Laue_measured_fraction_max 0.954
_diffrn_reflns_limit_h_max 14
_diffrn_reflns_limit_h_min -16
_diffrn_reflns_limit_k_max 6
_diffrn_reflns_limit_k_min -5
_diffrn_reflns_limit_l_max 18
_diffrn_reflns_limit_l_min -16
_diffrn_reflns_number 9404
_diffrn_reflns_point_group_measured_fraction_full 0.999
_diffrn_reflns_point_group_measured_fraction_max 0.954
_diffrn_reflns_theta_full 67.684
_diffrn_reflns_theta_max 80.032
_diffrn_reflns_theta_min 3.943
_diffrn_source 'micro-focus sealed X-ray tube'
_diffrn_source_type 'PhotonJet (Cu) X-ray Source'
_exptl_absorpt_coefficient_mu 0.801
_exptl_absorpt_correction_T_max 0.976
_exptl_absorpt_correction_T_min 0.821
_exptl_absorpt_correction_type analytical
_exptl_absorpt_process_details
;
CrysAlisPro 1.171.42.68a (Rigaku Oxford Diffraction, 2022)
Analytical numeric absorption correction using a multifaceted crystal
model based on expressions derived by R.C. Clark & J.S. Reid.
(Clark, R. C. & Reid, J. S. (1995). Acta Cryst. A51, 887-897)
Empirical absorption correction using spherical harmonics,
implemented in SCALE3 ABSPACK scaling algorithm.
;
_exptl_crystal_colour colourless
_exptl_crystal_colour_primary colourless
_exptl_crystal_density_diffrn 1.304
_exptl_crystal_description plate
_exptl_crystal_F_000 376
_exptl_crystal_size_max 0.29
_exptl_crystal_size_mid 0.29
_exptl_crystal_size_min 0.03
_refine_diff_density_max 0.141
_refine_diff_density_min -0.155
_refine_diff_density_rms 0.026
_refine_ls_extinction_method none
_refine_ls_goodness_of_fit_ref 1.080
_refine_ls_hydrogen_treatment refall
_refine_ls_matrix_type full
_refine_ls_number_parameters 158
_refine_ls_number_reflns 1893
_refine_ls_number_restraints 0
_refine_ls_restrained_S_all 1.080
_refine_ls_R_factor_all 0.0519
_refine_ls_R_factor_gt 0.0433
_refine_ls_shift/su_max 0.000
_refine_ls_shift/su_mean 0.000
_refine_ls_structure_factor_coef Fsqd
_refine_ls_weighting_details 'w=1/[\s^2^(Fo^2^)+(0.0565P)^2^+0.0834P] where P=(Fo^2^+2Fc^2^)/3'
_refine_ls_weighting_scheme calc
_refine_ls_wR_factor_gt 0.1203
_refine_ls_wR_factor_ref 0.1268
_reflns_Friedel_coverage 0.000
_reflns_number_gt 1510
_reflns_number_total 1893
_reflns_threshold_expression 'I > 2\s(I)'
_cod_data_source_file d3ce00940h2.cif
_cod_data_source_block tp_bacidup_12_290_00
_cod_depositor_comments 'Adding full bibliography for 7247467--7247477.cif.'
_cod_database_code 7247469
_shelx_shelxl_version_number 2017/1
_chemical_oxdiff_formula 'C10 H10 O3'
_shelx_space_group_comment
;
The symmetry employed for this shelxl refinement is uniquely defined
by the following loop, which should always be used as a source of
symmetry information in preference to the above space-group names.
They are only intended as comments.
;
_shelx_estimated_absorpt_t_max 0.976
_shelx_estimated_absorpt_t_min 0.801
_reflns_odcompleteness_completeness 99.95
_reflns_odcompleteness_iscentric 1
_reflns_odcompleteness_theta 66.97
_olex2_refinement_description
;
;
_olex2_submission_special_instructions 'No special instructions were received'
_oxdiff_exptl_absorpt_empirical_details
;
Empirical correction (ABSPACK) includes:
- Absorption correction using spherical harmonics
- Frame scaling
;
_oxdiff_exptl_absorpt_empirical_full_max 1.737
_oxdiff_exptl_absorpt_empirical_full_min 0.517

loop_
_space_group_symop_operation_xyz
'x, y, z'
'-x+1/2, y+1/2, -z+1/2'
'-x, -y, -z'
'x-1/2, -y-1/2, z-1/2'

loop_
_atom_site_label
_atom_site_type_symbol
_atom_site_fract_x
_atom_site_fract_y
_atom_site_fract_z
_atom_site_U_iso_or_equiv
_atom_site_adp_type
_atom_site_occupancy
_atom_site_site_symmetry_order
_atom_site_calc_flag
_atom_site_refinement_flags_posn
_atom_site_refinement_flags_adp
_atom_site_refinement_flags_occupancy
_atom_site_disorder_assembly
_atom_site_disorder_group
O3 O 0.65982(10) 0.4936(2) 0.47640(7) 0.0948(4) Uani 1 1 d . . . . .
O1 O 0.87550(10) 0.4943(3) 0.40591(10) 0.1021(4) Uani 1 1 d . . . . .
O2 O 0.93740(13) 0.7778(3) 0.52617(11) 0.1050(5) Uani 1 1 d . . . . .
C5 C 0.51877(11) 0.3526(3) 0.32973(9) 0.0647(4) Uani 1 1 d . . . . .
C4 C 0.61531(12) 0.5159(3) 0.38749(10) 0.0684(4) Uani 1 1 d . . . . .
C6 C 0.47087(14) 0.3590(3) 0.22703(11) 0.0788(4) Uani 1 1 d . . . . .
C1 C 0.86197(15) 0.6920(3) 0.44598(13) 0.0847(5) Uani 1 1 d . . . . .
C10 C 0.47557(13) 0.1832(4) 0.38005(12) 0.0834(5) Uani 1 1 d . . . . .
C3 C 0.65884(17) 0.7104(4) 0.33394(13) 0.0864(5) Uani 1 1 d . . . . .
C7 C 0.38363(15) 0.1992(4) 0.17665(13) 0.0944(6) Uani 1 1 d . . . . .
C2 C 0.75899(18) 0.8539(4) 0.40382(18) 0.1002(6) Uani 1 1 d . . . . .
C8 C 0.34326(16) 0.0295(4) 0.22735(17) 0.1014(6) Uani 1 1 d . . . . .
C9 C 0.38876(16) 0.0210(4) 0.32891(16) 0.1008(6) Uani 1 1 d . . . . .
H2 H 1.008(2) 0.678(5) 0.548(2) 0.158(10) Uiso 1 1 d . . . . .
H3A H 0.5963(18) 0.826(4) 0.2969(15) 0.115(7) Uiso 1 1 d . . . . .
H3B H 0.6777(15) 0.614(4) 0.2854(14) 0.097(5) Uiso 1 1 d . . . . .
H6 H 0.5015(15) 0.478(3) 0.1964(12) 0.087(5) Uiso 1 1 d . . . . .
H10 H 0.5066(15) 0.190(3) 0.4481(14) 0.091(5) Uiso 1 1 d . . . . .
H7 H 0.3507(17) 0.210(4) 0.1083(16) 0.114(6) Uiso 1 1 d . . . . .
H8 H 0.282(2) -0.079(5) 0.1872(17) 0.130(7) Uiso 1 1 d . . . . .
H2A H 0.7464(18) 0.924(4) 0.4626(16) 0.113(7) Uiso 1 1 d . . . . .
H2B H 0.780(2) 1.000(5) 0.3731(16) 0.141(8) Uiso 1 1 d . . . . .
H9 H 0.361(2) -0.084(5) 0.3663(17) 0.136(8) Uiso 1 1 d . . . . .

loop_
_atom_site_aniso_label
_atom_site_aniso_U_11
_atom_site_aniso_U_22
_atom_site_aniso_U_33
_atom_site_aniso_U_23
_atom_site_aniso_U_13
_atom_site_aniso_U_12
O3 0.0898(8) 0.1226(10) 0.0598(6) 0.0070(6) 0.0132(5) -0.0235(6)
O1 0.0868(8) 0.1099(9) 0.1120(9) -0.0472(7) 0.0395(7) -0.0209(6)
O2 0.1073(10) 0.0945(9) 0.1161(9) -0.0444(7) 0.0443(8) -0.0282(8)
C5 0.0637(7) 0.0684(8) 0.0584(7) 0.0049(6) 0.0180(5) 0.0098(6)
C4 0.0712(8) 0.0729(8) 0.0605(7) 0.0057(6) 0.0236(6) 0.0058(6)
C6 0.0855(10) 0.0837(10) 0.0603(7) 0.0067(7) 0.0186(7) 0.0146(8)
C1 0.0948(11) 0.0774(10) 0.0975(11) -0.0215(9) 0.0539(9) -0.0308(9)
C10 0.0730(9) 0.1018(12) 0.0697(8) 0.0100(8) 0.0196(7) -0.0077(8)
C3 0.0994(12) 0.0783(10) 0.0853(10) 0.0098(9) 0.0386(9) -0.0020(9)
C7 0.0860(11) 0.1056(13) 0.0690(9) -0.0112(9) 0.0019(8) 0.0175(10)
C2 0.1163(15) 0.0722(10) 0.1232(16) -0.0019(10) 0.0572(13) -0.0153(10)
C8 0.0709(10) 0.1028(14) 0.1090(14) -0.0160(12) 0.0079(10) 0.0006(9)
C9 0.0772(11) 0.1108(15) 0.1074(14) 0.0075(11) 0.0258(10) -0.0151(10)

loop_
_atom_type_symbol
_atom_type_description
_atom_type_scat_dispersion_real
_atom_type_scat_dispersion_imag
_atom_type_scat_source
C C 0.0181 0.0091 'International Tables Vol C Tables 4.2.6.8 and 6.1.1.4'
H H 0.0000 0.0000 'International Tables Vol C Tables 4.2.6.8 and 6.1.1.4'
O O 0.0492 0.0322 'International Tables Vol C Tables 4.2.6.8 and 6.1.1.4'

loop_
_exptl_crystal_face_index_h
_exptl_crystal_face_index_k
_exptl_crystal_face_index_l
_exptl_crystal_face_perp_dist
2 -3 -2 0.1661
-2 3 2 0.1014
3 0 7 0.1463
-3 0 -7 0.1294
-7 0 7 0.0295
7 0 -7 0.0010

loop_
_geom_angle_atom_site_label_1
_geom_angle_atom_site_label_2
_geom_angle_atom_site_label_3
_geom_angle
_geom_angle_site_symmetry_1
_geom_angle_site_symmetry_3
_geom_angle_publ_flag
C1 O2 H2 113.4(16) . . ?
C6 C5 C4 122.69(14) . . ?
C6 C5 C10 118.38(15) . . ?
C10 C5 C4 118.92(12) . . ?
O3 C4 C5 120.99(13) . . ?
O3 C4 C3 119.73(14) . . ?
C5 C4 C3 119.27(12) . . ?
C5 C6 H6 115.5(11) . . ?
C7 C6 C5 120.61(17) . . ?
C7 C6 H6 123.9(11) . . ?
O1 C1 O2 122.02(18) . . ?
O1 C1 C2 122.70(17) . . ?
O2 C1 C2 115.26(16) . . ?
C5 C10 H10 116.2(11) . . ?
C9 C10 C5 120.71(16) . . ?
C9 C10 H10 123.1(11) . . ?
C4 C3 C2 112.04(15) . . ?
C4 C3 H3A 108.3(12) . . ?
C4 C3 H3B 105.1(11) . . ?
C2 C3 H3A 112.2(12) . . ?
C2 C3 H3B 111.7(11) . . ?
H3A C3 H3B 107.1(15) . . ?
C6 C7 H7 119.6(13) . . ?
C8 C7 C6 120.32(16) . . ?
C8 C7 H7 120.1(13) . . ?
C1 C2 C3 113.30(16) . . ?
C1 C2 H2A 104.9(12) . . ?
C1 C2 H2B 106.3(15) . . ?
C3 C2 H2A 113.2(13) . . ?
C3 C2 H2B 113.4(15) . . ?
H2A C2 H2B 105.0(18) . . ?
C7 C8 H8 116.0(14) . . ?
C9 C8 C7 120.11(19) . . ?
C9 C8 H8 123.9(14) . . ?
C10 C9 H9 117.2(15) . . ?
C8 C9 C10 119.9(2) . . ?
C8 C9 H9 122.8(15) . . ?

loop_
_geom_bond_atom_site_label_1
_geom_bond_atom_site_label_2
_geom_bond_distance
_geom_bond_site_symmetry_2
_geom_bond_publ_flag
O3 C4 1.2090(17) . ?
O1 C1 1.2319(19) . ?
O2 C1 1.290(2) . ?
O2 H2 0.99(3) . ?
C5 C4 1.485(2) . ?
C5 C6 1.3874(19) . ?
C5 C10 1.388(2) . ?
C4 C3 1.508(2) . ?
C6 C7 1.373(3) . ?
C6 H6 0.932(17) . ?
C1 C2 1.498(3) . ?
C10 C9 1.380(2) . ?
C10 H10 0.920(18) . ?
C3 C2 1.512(3) . ?
C3 H3A 0.99(2) . ?
C3 H3B 0.97(2) . ?
C7 C8 1.372(3) . ?
C7 H7 0.93(2) . ?
C2 H2A 0.99(2) . ?
C2 H2B 0.98(3) . ?
C8 C9 1.371(3) . ?
C8 H8 0.97(3) . ?
C9 H9 0.93(3) . ?

loop_
_geom_hbond_atom_site_label_D
_geom_hbond_atom_site_label_H
_geom_hbond_atom_site_label_A
_geom_hbond_distance_DH
_geom_hbond_distance_HA
_geom_hbond_distance_DA
_geom_hbond_angle_DHA
_geom_hbond_site_symmetry_A
_geom_hbond_publ_flag
O2 H2 O1 0.99(3) 1.66(3) 2.651(2) 175(3) 3_766 yes

loop_
_geom_torsion_atom_site_label_1
_geom_torsion_atom_site_label_2
_geom_torsion_atom_site_label_3
_geom_torsion_atom_site_label_4
_geom_torsion
_geom_torsion_site_symmetry_1
_geom_torsion_site_symmetry_2
_geom_torsion_site_symmetry_3
_geom_torsion_site_symmetry_4
_geom_torsion_publ_flag
O3 C4 C3 C2 1.0(2) . . . . ?
O1 C1 C2 C3 22.0(3) . . . . ?
O2 C1 C2 C3 -159.88(16) . . . . ?
C5 C4 C3 C2 -178.42(15) . . . . ?
C5 C6 C7 C8 -0.5(3) . . . . ?
C5 C10 C9 C8 -1.0(3) . . . . ?
C4 C5 C6 C7 178.19(14) . . . . ?
C4 C5 C10 C9 -177.45(16) . . . . ?
C4 C3 C2 C1 69.0(2) . . . . ?
C6 C5 C4 O3 -175.03(14) . . . . ?
C6 C5 C4 C3 4.4(2) . . . . ?
C6 C5 C10 C9 1.5(2) . . . . ?
C6 C7 C8 C9 1.0(3) . . . . ?
C10 C5 C4 O3 3.8(2) . . . . ?
C10 C5 C4 C3 -176.75(15) . . . . ?
C10 C5 C6 C7 -0.7(2) . . . . ?
C7 C8 C9 C10 -0.2(3) . . . . ?

loop_
_exptl_oxdiff_crystal_face_indexfrac_h
_exptl_oxdiff_crystal_face_indexfrac_k
_exptl_oxdiff_crystal_face_indexfrac_l
_exptl_oxdiff_crystal_face_x
_exptl_oxdiff_crystal_face_y
_exptl_oxdiff_crystal_face_z
2.2755 -3.2303 -2.3445 0.5031 0.1479 -0.8515
-2.3446 3.2343 2.1728 -0.5228 -0.1538 0.8384
2.7144 0.0040 7.1484 0.7827 0.2335 0.5770
-2.7278 0.0137 -7.1379 -0.7857 -0.2344 -0.5725
-7.1635 -0.0838 7.4323 0.2677 -0.8992 0.3462
7.1635 0.0838 -7.4323 -0.2677 0.8992 -0.3462
